data_4309792
loop_
_publ_author_name
'Anthony F. Hill'
'A. David Rae'
'Matthew K. Smith'

_publ_contact_author_address
;
Research School of Chemistry,
Australian National University,
Canberra, A. C. T. 0200, Australia
;
_publ_contact_author_email ' rae@rsc.anu.edu.au '
_publ_contact_author_fax ' 61 2 6125 0750 '
_publ_contact_author_name ' A. David Rae '
_publ_contact_author_phone ' 61 2 6125 3895 '
_publ_section_title
;
Niobium and Tantalum Tris(methimazolyl)borate Complexes
[M(NC6H3iPr2-2,6)Cl2{HB(mt)3}] (M = Nb, Ta; mt = Methimazolyl)
;
_journal_name_full 'Inorganic Chemistry'
_journal_page_first 7316
_journal_page_last 7318
_journal_paper_doi 10.1021/ic051218v
_journal_volume 44
_journal_year 2005
_chemical_formula_sum 'C28 H41 B Cl2 N7 O S3 Ta'
_chemical_formula_weight 850.03
_space_group_IT_number 62
_symmetry_cell_setting orthorhombic
_symmetry_space_group_name_Hall '-P 2ac 2n'
_symmetry_space_group_name_H-M 'P n m a'
_atom_sites_solution_hydrogens geom
_atom_sites_solution_primary direct
_atom_sites_solution_secondary difmap
_audit_creation_method SHELXL-97
_audit_update_record
;
2004-4-11 -  Report on [TaCl2(C12H17N)(C12H16BN6S3)].C4H8 
             by David Rae 
             for   Anthony F. Hill and Matthew K. Smith
;
_cell_angle_alpha 90.00
_cell_angle_beta 90.00
_cell_angle_gamma 90.00
_cell_formula_units_Z 4
_cell_length_a 18.799(4)
_cell_length_b 14.606(3)
_cell_length_c 12.791(3)
_cell_measurement_reflns_used 119016
_cell_measurement_temperature 200(2)
_cell_measurement_theta_max 25.03
_cell_measurement_theta_min 2.91
_cell_volume 3512.1(13)
_computing_cell_refinement DENZO-SMN
_computing_data_collection 'Nonius Collect'
_computing_data_reduction 'X -Seed'
_computing_molecular_graphics 'X-Seed / POV-Ray'
_computing_publication_material 'Microsoft Office 2000'
_computing_structure_refinement 'SHELXL-97 (Sheldrick, 1997)'
_computing_structure_solution 'SHELXS-97 (Sheldrick, 1990)'
_diffrn_ambient_temperature 200(2)
_diffrn_measured_fraction_theta_full 0.998
_diffrn_measured_fraction_theta_max 0.998
_diffrn_measurement_device_type 'Nonius Kappa CCD'
_diffrn_measurement_method 'psi and omega scans'
_diffrn_radiation_monochromator graphite
_diffrn_radiation_source 'fine-focus sealed tube'
_diffrn_radiation_type MoK\a
_diffrn_radiation_wavelength 0.71073
_diffrn_reflns_av_R_equivalents 0.0807
_diffrn_reflns_av_sigmaI/netI 0.0385
_diffrn_reflns_limit_h_max 22
_diffrn_reflns_limit_h_min -22
_diffrn_reflns_limit_k_max 17
_diffrn_reflns_limit_k_min -16
_diffrn_reflns_limit_l_max 15
_diffrn_reflns_limit_l_min -15
_diffrn_reflns_number 112255
_diffrn_reflns_theta_full 25.03
_diffrn_reflns_theta_max 25.03
_diffrn_reflns_theta_min 2.76
_diffrn_standards_decay_% 0
_diffrn_standards_interval_count 0
_diffrn_standards_interval_time 0
_diffrn_standards_number 0
_exptl_absorpt_coefficient_mu 3.494
_exptl_absorpt_correction_T_max 0.901
_exptl_absorpt_correction_T_min 0.839
_exptl_absorpt_correction_type integration
_exptl_absorpt_process_details
;
Gaussian integration (Coppens, 1970)
;
_exptl_crystal_colour yellow
_exptl_crystal_density_diffrn 1.607
_exptl_crystal_density_meas ?
_exptl_crystal_description prism
_exptl_crystal_F_000 600
_exptl_crystal_size_max 0.1
_exptl_crystal_size_mid 0.08
_exptl_crystal_size_min 0.07
_refine_diff_density_max 1.54
_refine_diff_density_min -2.26
_refine_ls_extinction_method none
_refine_ls_goodness_of_fit_ref 1.50
_refine_ls_hydrogen_treatment mixed
_refine_ls_matrix_type full
_refine_ls_number_parameters 341
_refine_ls_number_reflns 12351
_refine_ls_number_restraints 28
_refine_ls_restrained_S_all 1.78
_refine_ls_R_factor_all 0.092
_refine_ls_R_factor_gt 0.039
_refine_ls_shift/su_max 0.1
_refine_ls_shift/su_mean 0.03
_refine_ls_structure_factor_coef F
_refine_ls_weighting_details 'calc w=1/[\s^2^(Fo)+(0.01Fo)^2^]'
_refine_ls_weighting_scheme calc
_refine_ls_wR_factor_gt 0.036
_refine_ls_wR_factor_ref 0.036
_reflns_number_gt 2051
_reflns_number_total 3230
_reflns_threshold_expression >3sigma(I)
_cod_data_source_file ic051218vsi20050722_051058.cif
_cod_data_source_block mks46
_cod_original_cell_volume 3512(1)
_cod_database_code 4309792

loop_
_symmetry_equiv_pos_as_xyz
'x, y, z'
'-x, y+1/2, -z'
'x+1/2, y, -z+1/2'
'-x+1/2, y+1/2, z+1/2'
'-x, -y, -z'
'x, -y+1/2, z'
'-x+1/2, -y, z+1/2'
'x+1/2, -y+1/2,-z+1/2'

loop_
_atom_site_aniso_label
_atom_site_aniso_U_11
_atom_site_aniso_U_22
_atom_site_aniso_U_33
_atom_site_aniso_U_12
_atom_site_aniso_U_13
_atom_site_aniso_U_23
Ta1 0.0302(2) 0.0522(3) 0.0332(2) 0.0000 -0.0003(2) 0.0000
Cl1 0.025(1) 0.033(2) 0.042(1) 0.013(1) 0.011(1) 0.026(1)
Cl2 0.025(1) 0.033(2) 0.042(1) 0.013(1) 0.011(1) 0.026(1)
N4 0.034(2) 0.054(5) 0.033(2) -0.005(2) -0.004(2) -0.006(2)
C41 0.037(2) 0.061(4) 0.034(2) -0.006(2) -0.003(2) -0.005(2)
C42 0.045(2) 0.071(4) 0.039(2) -0.002(2) 0.000(2) -0.012(2)
C43 0.052(4) 0.097(6) 0.042(2) -0.001(2) 0.005(3) -0.014(2)
C44 0.054(4) 0.111(7) 0.041(2) -0.009(2) 0.007(3) 0.000(2)
C45 0.055(4) 0.091(5) 0.047(3) -0.015(2) 0.003(3) 0.009(3)
C46 0.046(2) 0.067(4) 0.043(2) -0.010(2) -0.001(2) 0.002(2)
C47 0.061(4) 0.063(4) 0.055(3) 0.000(2) 0.001(3) -0.017(3)
C48 0.096(6) 0.084(5) 0.094(7) -0.030(4) -0.028(7) -0.009(5)
C49 0.089(6) 0.078(4) 0.136(10) 0.022(3) 0.025(6) -0.007(5)
C410 0.064(4) 0.059(4) 0.061(3) -0.011(2) -0.001(3) 0.002(2)
C411 0.100(8) 0.070(5) 0.083(5) 0.007(4) -0.005(6) 0.014(4)
C412 0.082(5) 0.072(5) 0.094(8) -0.029(3) 0.000(5) -0.012(5)
B1 0.039(2) 0.058(2) 0.033(2) -0.007(1) -0.005(1) 0.001(1)
S1 0.031(2) 0.050(3) 0.043(2) 0.001(1) 0.006(1) 0.004(1)
C11 0.039(2) 0.047(2) 0.047(2) 0.001(1) 0.006(2) -0.003(1)
N12 0.045(2) 0.052(2) 0.040(2) -0.006(1) 0.004(1) -0.007(1)
C13 0.066(4) 0.066(3) 0.058(3) -0.014(2) 0.014(2) -0.023(2)
C14 0.072(4) 0.063(3) 0.082(4) -0.004(3) 0.025(3) -0.027(3)
N15 0.052(2) 0.055(2) 0.074(3) 0.005(2) 0.017(2) -0.011(2)
C16 0.052(3) 0.068(4) 0.105(6) 0.017(3) 0.021(3) -0.006(3)
S2 0.055(2) 0.043(2) 0.041(2) -0.017(2) 0.002(2) 0.005(2)
C21 0.037(2) 0.049(2) 0.044(2) -0.009(1) 0.001(1) 0.002(1)
N22 0.034(2) 0.056(2) 0.040(2) -0.008(1) -0.005(1) 0.001(1)
C23 0.033(2) 0.077(4) 0.054(3) -0.008(2) -0.009(2) 0.005(2)
C24 0.032(2) 0.079(4) 0.064(4) -0.010(2) -0.001(2) 0.002(3)
N25 0.037(2) 0.063(3) 0.054(3) -0.013(2) 0.005(2) 0.003(2)
C26 0.051(3) 0.073(4) 0.061(4) -0.019(3) 0.014(3) 0.007(3)
S3 0.045(2) 0.045(2) 0.031(2) 0.013(2) 0.003(2) 0.004(2)
C31 0.035(2) 0.041(2) 0.042(2) 0.002(1) -0.001(1) 0.007(1)
N32 0.037(2) 0.051(2) 0.035(2) -0.001(1) -0.005(1) 0.010(1)
C33 0.050(3) 0.064(2) 0.041(2) -0.004(2) -0.005(2) 0.020(2)
C34 0.056(3) 0.054(2) 0.058(3) -0.001(2) 0.000(2) 0.023(2)
N35 0.048(2) 0.041(2) 0.058(2) 0.001(1) 0.002(2) 0.011(1)
C36 0.063(4) 0.040(3) 0.080(4) -0.003(1) 0.011(3) -0.001(1)
O51 0.114(13) 0.162(14) 0.170(13) -0.017(12) -0.048(9) 0.034(10)
C52 0.089(9) 0.159(12) 0.065(13) -0.008(9) 0.003(6) 0.015(9)
C53 0.120(9) 0.173(11) 0.106(13) -0.029(8) -0.034(9) 0.041(11)
C54 0.102(9) 0.165(11) 0.082(15) -0.017(8) -0.013(8) 0.027(10)
C55 0.110(13) 0.173(14) 0.072(13) -0.026(13) -0.012(7) 0.029(10)
H1C43 0.066 0.113 0.051 0.005 0.010 -0.025
H1C44 0.064 0.141 0.046 -0.011 0.013 0.003
H1C45 0.071 0.100 0.061 -0.022 0.006 0.020
H1C47 0.082 0.057 0.055 -0.007 0.006 -0.011
H1C48 0.068 0.097 0.162 -0.031 -0.036 0.025
H2C48 0.184 0.111 0.084 -0.058 -0.044 -0.019
H3C48 0.113 0.080 0.117 -0.034 -0.025 -0.011
H1C49 0.073 0.100 0.200 0.021 -0.003 0.032
H2C49 0.111 0.072 0.158 0.023 0.023 -0.006
H3C49 0.151 0.090 0.164 0.025 0.080 -0.026
H1C410 0.064 0.054 0.058 -0.007 0.002 -0.005
H1C411 0.089 0.087 0.086 0.021 -0.018 0.006
H2C411 0.120 0.065 0.107 0.012 -0.002 0.011
H3C411 0.138 0.080 0.090 0.004 0.004 0.030
H1C412 0.074 0.089 0.092 -0.024 -0.015 -0.026
H2C412 0.097 0.084 0.121 -0.044 0.016 -0.006
H3C412 0.106 0.068 0.112 -0.030 0.001 -0.018
H1B1 0.049 0.079 0.035 -0.013 -0.009 0.001
H1C13 0.079 0.083 0.061 -0.025 0.012 -0.032
H1C14 0.093 0.073 0.111 -0.004 0.039 -0.041
H1C16 0.068 0.075 0.137 0.023 0.034 -0.014
H2C16 0.049 0.069 0.110 0.022 0.011 0.008
H3C16 0.045 0.077 0.097 0.013 0.021 -0.006
H1C23 0.037 0.097 0.062 -0.006 -0.018 0.012
H1C24 0.031 0.099 0.083 -0.010 0.000 0.003
H1C26 0.051 0.090 0.073 -0.023 0.020 0.004
H2C26 0.054 0.075 0.051 -0.017 0.014 0.009
H3C26 0.063 0.071 0.071 -0.025 0.015 0.013
H1C33 0.062 0.086 0.038 -0.010 -0.006 0.022
H1C34 0.073 0.060 0.074 -0.004 0.003 0.033
H1C36 0.079 0.040 0.101 -0.006 0.015 0.004
H2C36 0.060 0.046 0.068 -0.011 0.009 -0.010
H3C36 0.069 0.041 0.095 0.003 0.016 -0.005
H1C52 0.095 0.183 0.099 -0.021 0.020 -0.015
H2C52 0.108 0.187 0.063 -0.032 0.011 0.007
H1C53 0.222 0.265 0.096 -0.127 -0.065 0.077
H2C53 0.115 0.159 0.278 -0.010 -0.072 0.022
H1C54 0.153 0.226 0.062 -0.074 -0.005 0.025
H2C54 0.101 0.159 0.210 -0.007 -0.040 0.011
H1C55 0.115 0.166 0.132 -0.022 -0.040 0.038
H2C55 0.173 0.262 0.062 -0.102 0.013 0.006

loop_
_atom_site_label
_atom_site_fract_x
_atom_site_fract_y
_atom_site_fract_z
_atom_site_occupancy
_atom_site_U_iso_or_equiv
_atom_site_refinement_flags
_atom_site_thermal_displace_type
_atom_site_calc_flag
_atom_site_calc_attached_atom
Ta1 0.5712(1) 0.2461(1) 0.2440(1) 0.5 0.0385(1) . Uani d ?
Cl1 0.4819(2) 0.3598(2) 0.2094(3) 0.5 0.033(1) . Uani d ?
Cl2 0.4968(2) 0.1192(2) 0.1958(3) 0.5 0.033(1) . Uani d ?
N4 0.6218(5) 0.2607(5) 0.1288(6) 0.5 0.041(2) . Uani d ?
C41 0.6639(4) 0.2725(4) 0.0340(6) 0.5 0.044(2) . Uani d ?
C42 0.6849(4) 0.1923(11) -0.0211(8) 0.5 0.052(2) . Uani d ?
C43 0.7238(5) 0.2073(12) -0.1145(8) 0.5 0.064(3) . Uani d ?
C44 0.7401(6) 0.2949(6) -0.1492(11) 0.5 0.069(3) . Uani d ?
C45 0.7186(5) 0.3714(11) -0.0930(8) 0.5 0.064(3) . Uani d ?
C46 0.6795(5) 0.3634(11) 0.0014(8) 0.5 0.052(2) . Uani d ?
C47 0.6632(7) 0.0990(11) 0.0153(14) 0.5 0.059(2) . Uani d ?
C48 0.5974(10) 0.0677(14) -0.0420(16) 0.5 0.092(5) . Uani d ?
C49 0.7239(11) 0.0322(13) 0.0061(18) 0.5 0.101(6) . Uani d ?
C410 0.6586(7) 0.4495(12) 0.0569(12) 0.5 0.061(2) . Uani d ?
C411 0.6128(11) 0.5106(12) -0.0094(15) 0.5 0.084(4) . Uani d ?
C412 0.7213(10) 0.5016(12) 0.0986(15) 0.5 0.083(4) . Uani d ?
B1 0.6577(4) 0.2474(5) 0.5588(8) 0.5 0.043(1) . Uani d ?
S1 0.4974(2) 0.2252(2) 0.4259(2) 0.5 0.041(1) . Uani d ?
C11 0.5273(4) 0.3047(5) 0.5144(6) 0.5 0.044(1) . Uani d ?
N12 0.5918(4) 0.3125(6) 0.5623(7) 0.5 0.046(1) . Uani d ?
C13 0.5896(5) 0.3885(7) 0.6277(7) 0.5 0.063(2) . Uani d ?
C14 0.5250(6) 0.4252(7) 0.6187(8) 0.5 0.072(2) . Uani d ?
N15 0.4864(5) 0.3742(7) 0.5495(8) 0.5 0.061(1) . Uani d ?
C16 0.4130(6) 0.3885(12) 0.5219(14) 0.5 0.075(1) . Uani d ?
S2 0.6377(2) 0.3733(3) 0.3360(4) 0.5 0.046(2) . Uani d ?
C21 0.7120(4) 0.3247(4) 0.3875(5) 0.5 0.043(1) . Uani d ?
N22 0.7156(4) 0.2805(6) 0.4814(6) 0.5 0.044(1) . Uani d ?
C23 0.7847(5) 0.2482(8) 0.4941(6) 0.5 0.055(2) . Uani d ?
C24 0.8214(5) 0.2728(8) 0.4094(8) 0.5 0.058(2) . Uani d ?
N25 0.7773(5) 0.3197(5) 0.3437(6) 0.5 0.051(2) . Uani d ?
C26 0.7937(8) 0.3576(10) 0.2424(7) 0.5 0.062(3) . Uani d ?
S3 0.6586(2) 0.1326(3) 0.3199(3) 0.5 0.040(2) . Uani d ?
C31 0.6330(4) 0.1010(5) 0.4444(5) 0.5 0.039(1) . Uani d ?
N32 0.6358(4) 0.1479(5) 0.5365(6) 0.5 0.041(1) . Uani d ?
C33 0.6096(5) 0.0912(7) 0.6149(6) 0.5 0.052(2) . Uani d ?
C34 0.5915(5) 0.0121(7) 0.5701(8) 0.5 0.056(2) . Uani d ?
N35 0.6057(4) 0.0175(5) 0.4656(7) 0.5 0.049(2) . Uani d ?
C36 0.5945(8) -0.0516(7) 0.3875(11) 0.5 0.061(2) . Uani d ?
O51 0.6003(7) 0.7334(14) 0.2112(11) 0.5 0.148(10) . Uani d ?
C52 0.6080(9) 0.8320(13) 0.1901(13) 0.5 0.104(8) . Uani d ?
C53 0.5501(12) 0.8563(14) 0.1205(15) 0.5 0.133(9) . Uani d ?
C54 0.5032(8) 0.7780(15) 0.1152(12) 0.5 0.116(8) . Uani d ?
C55 0.5248(9) 0.7178(12) 0.2000(12) 0.5 0.118(9) . Uani d ?
H1C43 0.7399 0.1534 -0.1565 0.5 0.077 . Uani c ?
H1C44 0.7676 0.3030 -0.2155 0.5 0.083 . Uani c ?
H1C45 0.7310 0.4337 -0.1197 0.5 0.077 . Uani c ?
H1C47 0.6507 0.1039 0.0911 0.5 0.065 . Uani c ?
H1C48 0.5589 0.1143 -0.0334 0.5 0.109 . Uani c ?
H2C48 0.6086 0.0602 -0.1180 0.5 0.126 . Uani c ?
H3C48 0.5812 0.0077 -0.0127 0.5 0.103 . Uani c ?
H1C49 0.7660 0.0562 0.0453 0.5 0.124 . Uani c ?
H2C49 0.7094 -0.0282 0.0360 0.5 0.114 . Uani c ?
H3C49 0.7368 0.0242 -0.0693 0.5 0.135 . Uani c ?
H1C410 0.6293 0.4309 0.1186 0.5 0.059 . Uani c ?
H1C411 0.5713 0.4750 -0.0366 0.5 0.087 . Uani c ?
H2C411 0.5953 0.5631 0.0336 0.5 0.097 . Uani c ?
H3C411 0.6414 0.5344 -0.0695 0.5 0.103 . Uani c ?
H1C412 0.7512 0.4600 0.1425 0.5 0.085 . Uani c ?
H2C412 0.7503 0.5253 0.0389 0.5 0.101 . Uani c ?
H3C412 0.7043 0.5540 0.1421 0.5 0.095 . Uani c ?
H1B1 0.6795 0.2483 0.6301 0.5 0.054 . Uani c ?
H1C13 0.6292 0.4115 0.6729 0.5 0.074 . Uani c ?
H1C14 0.5076 0.4808 0.6564 0.5 0.092 . Uani c ?
H1C16 0.3948 0.4446 0.5580 0.5 0.094 . Uani c ?
H2C16 0.4089 0.3967 0.4445 0.5 0.076 . Uani c ?
H3C16 0.3843 0.3343 0.5440 0.5 0.073 . Uani c ?
H1C23 0.8033 0.2131 0.5554 0.5 0.066 . Uani c ?
H1C24 0.8727 0.2591 0.3962 0.5 0.071 . Uani c ?
H1C26 0.8448 0.3461 0.2256 0.5 0.071 . Uani c ?
H2C26 0.7630 0.3281 0.1882 0.5 0.060 . Uani c ?
H3C26 0.7846 0.4251 0.2432 0.5 0.068 . Uani c ?
H1C33 0.6052 0.1068 0.6908 0.5 0.062 . Uani c ?
H1C34 0.5710 -0.0422 0.6070 0.5 0.069 . Uani c ?
H1C36 0.5739 -0.1075 0.4209 0.5 0.073 . Uani c ?
H2C36 0.5609 -0.0280 0.3332 0.5 0.058 . Uani c ?
H3C36 0.6410 -0.0674 0.3540 0.5 0.068 . Uani c ?
H1C52 0.6548 0.8446 0.1558 0.5 0.126 . Uani c ?
H2C52 0.6047 0.8677 0.2566 0.5 0.120 . Uani c ?
H1C53 0.5690 0.8709 0.0494 0.5 0.194 . Uani c ?
H2C53 0.5239 0.9106 0.1486 0.5 0.184 . Uani c ?
H1C54 0.5084 0.7462 0.0464 0.5 0.147 . Uani c ?
H2C54 0.4526 0.7975 0.1247 0.5 0.157 . Uani c ?
H1C55 0.5152 0.6524 0.1818 0.5 0.138 . Uani c ?
H2C55 0.4992 0.7339 0.2660 0.5 0.166 . Uani c ?

loop_
_atom_type_symbol
_atom_type_description
_atom_type_scat_dispersion_real
_atom_type_scat_dispersion_imag
_atom_type_scat_source
C C 0.0033 0.0016 'International Tables Vol C Tables 4.2.6.8 and 6.1.1.4'
H H 0.0000 0.0000 'International Tables Vol C Tables 4.2.6.8 and 6.1.1.4'
B B 0.0013 0.0007 'International Tables Vol C Tables 4.2.6.8 and 6.1.1.4'
Cl Cl 0.1484 0.1585 'International Tables Vol C Tables 4.2.6.8 and 6.1.1.4'
N N 0.0061 0.0033 'International Tables Vol C Tables 4.2.6.8 and 6.1.1.4'
O O 0.0106 0.0060 'International Tables Vol C Tables 4.2.6.8 and 6.1.1.4'
S S 0.1246 0.1234 'International Tables Vol C Tables 4.2.6.8 and 6.1.1.4'
Ta Ta -0.7052 6.5227 'International Tables Vol C Tables 4.2.6.8 and 6.1.1.4'

loop_
_exptl_crystal_face_index_h
_exptl_crystal_face_index_k
_exptl_crystal_face_index_l
_exptl_crystal_face_perp_dist
1 0 0 0.080
-1 0 0 0.100
0 1 0 0.080
0 -1 0 0.130
0 0 1 0.050
0 0 -1 0.050
-6 -7 0 0.069
6 7 0 0.096

loop_
_geom_angle_atom_site_label_1
_geom_angle_atom_site_label_2
_geom_angle_atom_site_label_3
_geom_angle
_geom_angle_site_symmetry_1
_geom_angle_site_symmetry_2
_geom_angle_site_symmetry_3
_geom_angle_publ_flag
Cl1 Ta1 Cl2 94.6(1) . . . yes
Cl1 Ta1 N4 98.0(3) . . . yes
Cl2 Ta1 N4 101.1(3) . . . yes
Cl1 Ta1 S1 83.1(1) . . . yes
Cl2 Ta1 S1 80.6(1) . . . yes
Cl1 Ta1 S2 85.6(2) . . . yes
Cl2 Ta1 S3 88.3(2) . . . yes
N4 Ta1 S2 91.9(3) . . . yes
N4 Ta1 S3 92.8(3) . . . yes
S1 Ta1 S2 86.4(1) . . . yes
S1 Ta1 S3 86.0(1) . . . yes
S2 Ta1 S3 89.0(1) . . . yes
Cl1 Ta1 S3 168.1(1) . . . yes
Cl2 Ta1 S2 166.9(1) . . . yes
N4 Ta1 S1 177.9(3) . . . yes
Ta1 N4 C41 179.7(5) . . . yes
N4 C41 C42 117.8(6) . . . yes
N4 C41 C46 117.8(6) . . . yes
C42 C41 C46 124.5(13) . . . yes
C41 C42 C43 115.7(13) . . . yes
C41 C42 C47 121.3(11) . . . yes
C43 C42 C47 122.9(13) . . . yes
C42 C43 C44 121.7(13) . . . yes
C43 C44 C45 120.8(14) . . . yes
C44 C45 C46 121.7(13) . . . yes
C41 C46 C45 115.7(13) . . . yes
C41 C46 C410 126.2(10) . . . yes
C45 C46 C410 118.1(12) . . . yes
C42 C47 C48 110.4(13) . . . yes
C42 C47 C49 111.0(14) . . . yes
C48 C47 C49 112.7(15) . . . yes
C46 C410 C411 112.4(12) . . . yes
C46 C410 C412 112.8(12) . . . yes
C411 C410 C412 110.4(15) . . . yes
N12 B1 N22 112.7(6) . . . yes
N12 B1 N32 111.6(5) . . . yes
N22 B1 N32 111.4(6) . . . yes
Ta1 S1 C11 108.7(2) . . . yes
S1 C11 N12 130.0(6) . . . yes
S1 C11 N15 122.8(6) . . . yes
N12 C11 N15 107.2(5) . . . yes
B1 N12 C11 130.0(7) . . . yes
B1 N12 C13 121.8(7) . . . yes
C11 N12 C13 108.0(5) . . . yes
N12 C13 C14 107.2(6) . . . yes
C13 C14 N15 108.7(7) . . . yes
C11 N15 C14 108.8(6) . . . yes
C11 N15 C16 125.0(10) . . . yes
C14 N15 C16 126.1(10) . . . yes
Ta1 S2 C21 106.3(3) . . . yes
S2 C21 N22 125.4(5) . . . yes
S2 C21 N25 127.4(5) . . . yes
N22 C21 N25 107.2(5) . . . yes
B1 N22 C21 132.5(7) . . . yes
B1 N22 C23 118.3(7) . . . yes
C21 N22 C23 108.0(5) . . . yes
N22 C23 C24 107.2(6) . . . yes
C23 C24 N25 108.7(7) . . . yes
C21 N25 C24 108.8(6) . . . yes
C21 N25 C26 123.1(9) . . . yes
C24 N25 C26 128.0(9) . . . yes
Ta1 S3 C31 110.3(3) . . . yes
S3 C31 N32 130.6(5) . . . yes
S3 C31 N35 122.2(6) . . . yes
N32 C31 N35 107.2(5) . . . yes
B1 N32 C31 130.3(7) . . . yes
B1 N32 C33 121.6(7) . . . yes
C31 N32 C33 108.0(5) . . . yes
N32 C33 C34 107.2(6) . . . yes
C33 C34 N35 108.7(7) . . . yes
C31 N35 C34 108.8(6) . . . yes
C31 N35 C36 123.4(8) . . . yes
C34 N35 C36 127.8(9) . . . yes
C52 O51 C55 103.5(11) . . . yes
O51 C52 C53 106.1(10) . . . yes
C52 C53 C54 107.1(12) . . . yes
C53 C54 C55 105.8(11) . . . yes
O51 C55 C54 104.7(10) . . . yes
N15 C16 C36 89.2(10) . . 2_656 yes
C16 C36 N35 83.2(11) 2_646 . . yes
C42 C43 H1C43 119.1 . . . no
C44 C43 H1C43 119.1 . . . no
C43 C44 H1C44 119.6 . . . no
C45 C44 H1C44 119.6 . . . no
C44 C45 H1C45 119.1 . . . no
C46 C45 H1C45 119.1 . . . no
C42 C47 H1C47 107.5 . . . no
C48 C47 H1C47 107.5 . . . no
C49 C47 H1C47 107.5 . . . no
C47 C48 H1C48 109.5 . . . no
C47 C48 H2C48 109.5 . . . no
C47 C48 H3C48 109.5 . . . no
H1C48 C48 H2C48 109.5 . . . no
H1C48 C48 H3C48 109.5 . . . no
H2C48 C48 H3C48 109.5 . . . no
C47 C49 H1C49 109.5 . . . no
C47 C49 H2C49 109.5 . . . no
C47 C49 H3C49 109.5 . . . no
H1C49 C49 H2C49 109.5 . . . no
H1C49 C49 H3C49 109.5 . . . no
H2C49 C49 H3C49 109.5 . . . no
C46 C410 H1C410 106.9 . . . no
C411 C410 H1C410 106.9 . . . no
C412 C410 H1C410 106.9 . . . no
C410 C411 H1C411 109.5 . . . no
C410 C411 H2C411 109.5 . . . no
C410 C411 H3C411 109.5 . . . no
H1C411 C411 H2C411 109.5 . . . no
H1C411 C411 H3C411 109.5 . . . no
H2C411 C411 H3C411 109.5 . . . no
C410 C412 H1C412 109.5 . . . no
C410 C412 H2C412 109.5 . . . no
C410 C412 H3C412 109.5 . . . no
H1C412 C412 H2C412 109.5 . . . no
H1C412 C412 H3C412 109.5 . . . no
H2C412 C412 H3C412 109.5 . . . no
N12 B1 H1B1 106.9 . . . no
N22 B1 H1B1 106.9 . . . no
N32 B1 H1B1 106.9 . . . no
N12 C13 H1C13 126.4 . . . no
C14 C13 H1C13 126.4 . . . no
C13 C14 H1C14 125.6 . . . no
N15 C14 H1C14 125.6 . . . no
N15 C16 H1C16 109.5 . . . no
N15 C16 H2C16 109.5 . . . no
N15 C16 H3C16 109.5 . . . no
H1C16 C16 H2C16 109.5 . . . no
H1C16 C16 H3C16 109.5 . . . no
H2C16 C16 H3C16 109.5 . . . no
N22 C23 H1C23 126.4 . . . no
C24 C23 H1C23 126.4 . . . no
C23 C24 H1C24 125.6 . . . no
N25 C24 H1C24 125.6 . . . no
N25 C26 H1C26 109.5 . . . no
N25 C26 H2C26 109.5 . . . no
N25 C26 H3C26 109.5 . . . no
H1C26 C26 H2C26 109.5 . . . no
H1C26 C26 H3C26 109.5 . . . no
H2C26 C26 H3C26 109.5 . . . no
N32 C33 H1C33 126.4 . . . no
C34 C33 H1C33 126.4 . . . no
C33 C34 H1C34 125.6 . . . no
N35 C34 H1C34 125.6 . . . no
N35 C36 H1C36 109.5 . . . no
N35 C36 H2C36 109.5 . . . no
N35 C36 H3C36 109.5 . . . no
H1C36 C36 H2C36 109.5 . . . no
H1C36 C36 H3C36 109.5 . . . no
H2C36 C36 H3C36 109.5 . . . no
O51 C52 H1C52 110.3 . . . no
O51 C52 H2C52 110.3 . . . no
C53 C52 H1C52 110.3 . . . no
C53 C52 H2C52 110.3 . . . no
H1C52 C52 H2C52 109.5 . . . no
C52 C53 H1C53 110.1 . . . no
C52 C53 H2C53 110.1 . . . no
C54 C53 H1C53 110.1 . . . no
C54 C53 H2C53 110.1 . . . no
H1C53 C53 H2C53 109.5 . . . no
C53 C54 H1C54 110.4 . . . no
C53 C54 H2C54 110.4 . . . no
C55 C54 H1C54 110.4 . . . no
C55 C54 H2C54 110.4 . . . no
H1C54 C54 H2C54 109.5 . . . no
O51 C55 H1C55 110.6 . . . no
O51 C55 H2C55 110.6 . . . no
C54 C55 H1C55 110.6 . . . no
C54 C55 H2C55 110.6 . . . no
H1C55 C55 H2C55 109.5 . . . no

loop_
_geom_bond_atom_site_label_1
_geom_bond_atom_site_label_2
_geom_bond_distance
_geom_bond_site_symmetry_1
_geom_bond_site_symmetry_2
_geom_bond_publ_flag
Ta1 Cl1 2.402(2) . . yes
Ta1 Cl2 2.402(2) . . yes
Ta1 N4 1.768(8) . . yes
Ta1 S1 2.725(3) . . yes
Ta1 S2 2.529(2) . . yes
Ta1 S3 2.529(2) . . yes
N4 C41 1.458(11) . . yes
C41 C42 1.423(12) . . yes
C41 C46 1.423(12) . . yes
C42 C43 1.418(14) . . yes
C42 C47 1.496(18) . . yes
C43 C44 1.389(15) . . yes
C44 C45 1.389(15) . . yes
C45 C46 1.418(14) . . yes
C46 C410 1.497(18) . . yes
C47 C48 1.508(15) . . yes
C47 C49 1.507(17) . . yes
C410 C411 1.503(16) . . yes
C410 C412 1.501(15) . . yes
B1 N12 1.561(8) . . yes
B1 N22 1.549(8) . . yes
B1 N32 1.537(9) . . yes
S1 C11 1.717(8) . . yes
C11 N12 1.364(6) . . yes
C11 N15 1.350(6) . . yes
N12 C13 1.391(8) . . yes
C13 C14 1.334(10) . . yes
C14 N15 1.365(10) . . yes
N15 C16 1.439(10) . . yes
S2 C21 1.700(8) . . yes
C21 N22 1.364(6) . . yes
C21 N25 1.350(6) . . yes
N22 C23 1.391(8) . . yes
C23 C24 1.334(10) . . yes
C24 N25 1.365(10) . . yes
N25 C26 1.443(11) . . yes
S3 C31 1.727(7) . . yes
C31 N32 1.364(6) . . yes
C31 N35 1.350(6) . . yes
N32 C33 1.391(8) . . yes
C33 C34 1.334(10) . . yes
C34 N35 1.365(10) . . yes
N35 C36 1.436(8) . . yes
O51 C52 1.472(23) . . yes
O51 C55 1.443(17) . . yes
C52 C53 1.450(23) . . yes
C53 C54 1.446(26) . . yes
C54 C55 1.454(22) . . yes
C16 C36 1.459(22) . 2_656 yes
C43 H1C43 1.000 . . no
C44 H1C44 1.000 . . no
C45 H1C45 1.000 . . no
C47 H1C47 1.000 . . no
C48 H1C48 1.000 . . no
C48 H2C48 1.000 . . no
C48 H3C48 1.000 . . no
C49 H1C49 1.000 . . no
C49 H2C49 1.000 . . no
C49 H3C49 1.000 . . no
C410 H1C410 1.000 . . no
C411 H1C411 1.000 . . no
C411 H2C411 1.000 . . no
C411 H3C411 1.000 . . no
C412 H1C412 1.000 . . no
C412 H2C412 1.000 . . no
C412 H3C412 1.000 . . no
B1 H1B1 1.000 . . no
C13 H1C13 1.000 . . no
C14 H1C14 1.000 . . no
C16 H1C16 1.000 . . no
C16 H2C16 1.000 . . no
C16 H3C16 1.000 . . no
C23 H1C23 1.000 . . no
C24 H1C24 1.000 . . no
C26 H1C26 1.000 . . no
C26 H2C26 1.000 . . no
C26 H3C26 1.000 . . no
C33 H1C33 1.000 . . no
C34 H1C34 1.000 . . no
C36 H1C36 1.000 . . no
C36 H2C36 1.000 . . no
C36 H3C36 1.000 . . no
C52 H1C52 1.000 . . no
C52 H2C52 1.000 . . no
C53 H1C53 1.000 . . no
C53 H2C53 1.000 . . no
C54 H1C54 1.000 . . no
C54 H2C54 1.000 . . no
C55 H1C55 1.000 . . no
C55 H2C55 1.000 . . no
